data_4118579
loop_
_publ_author_name
'Javier Francos'
'Francisca Grande-Carmona'
'H\'elio Faustino'
'Javier Iglesias-Sig\"uenza'
'Elena D\'iez'
'Isaac Alonso'
'Rosario Fern\'andez'
'Jos\'e M. Lassaletta'
'Fernando L\'opez'
'Jos\'e L. Mascare\~nas'

_publ_section_title
;
 Axially Chiral Triazoloisoquinolin-3-ylidene Ligands in Gold(I)-Catalyzed
 Asymmetric Intermolecular (4 + 2) Cycloadditions of Allenamides and
 Dienes
;
_journal_name_full 'Journal of the American Chemical Society'
_journal_page_first 14322
_journal_page_last 14325
_journal_paper_doi 10.1021/ja3065446
_journal_volume 134
_journal_year 2012
_chemical_absolute_configuration ad
_chemical_compound_source 'synthesis as described'
_chemical_formula_moiety 'C36 H37 Au Cl N3'
_chemical_formula_sum 'C36 H37 Au Cl N3'
_chemical_formula_weight 744.11
_chemical_name_systematic
;
 ?
;
_space_group_IT_number 21
_symmetry_cell_setting orthorhombic
_symmetry_Int_Tables_number 21
_symmetry_space_group_name_Hall 'C 2 2'
_symmetry_space_group_name_H-M 'C 2 2 2'
_atom_sites_solution_hydrogens geom
_atom_sites_solution_primary direct
_atom_sites_solution_secondary difmap
_audit_conform_dict_location ftp://ftp.iucr.org/pub/cif_core.dic
_audit_conform_dict_name cif_core.dic
_audit_conform_dict_version 2.4
_audit_creation_date 2012-05-24T13:44:11-00:00
_audit_creation_method 'WinGX routine CIF_UPDATE'
_cell_angle_alpha 90
_cell_angle_beta 90
_cell_angle_gamma 90
_cell_formula_units_Z 8
_cell_length_a 24.428(4)
_cell_length_b 27.216(4)
_cell_length_c 12.0685(18)
_cell_measurement_reflns_used 1973
_cell_measurement_temperature 100(2)
_cell_measurement_theta_max 26.14
_cell_measurement_theta_min 2.24
_cell_measurement_wavelength 0.71073
_cell_volume 8024(2)
_computing_cell_refinement 'BRUKER Smart'
_computing_data_collection 'BRUKER Smart'
_computing_data_reduction 'BRUKER Saint'
_computing_molecular_graphics 'Ortep-3 for Windows (Farrugia, 1997)'
_computing_publication_material 'WinGX publication routines (Farrugia, 1999)'
_computing_structure_refinement 'SHELXL-97 (Sheldrick, 2008)'
_computing_structure_solution 'DIRDIF99 ( Beurskens et al, 1999)'
_diffrn_ambient_temperature 100(2)
_diffrn_measured_fraction_theta_full 0.999
_diffrn_measured_fraction_theta_max 0.999
_diffrn_measurement_device_type 'Smart-CCD-1000 BRUKER'
_diffrn_measurement_method 'omega scans'
_diffrn_radiation_monochromator graphite
_diffrn_radiation_probe x-ray
_diffrn_radiation_source 'fine-focus sealed tube'
_diffrn_radiation_type MoK\a
_diffrn_radiation_wavelength 0.7107
_diffrn_reflns_av_R_equivalents 0.0619
_diffrn_reflns_av_unetI/netI 0.0418
_diffrn_reflns_limit_h_max 30
_diffrn_reflns_limit_h_min -30
_diffrn_reflns_limit_k_max 33
_diffrn_reflns_limit_k_min -33
_diffrn_reflns_limit_l_max 14
_diffrn_reflns_limit_l_min -14
_diffrn_reflns_number 46289
_diffrn_reflns_theta_full 26.02
_diffrn_reflns_theta_max 26.02
_diffrn_reflns_theta_min 1.67
_exptl_absorpt_coefficient_mu 3.756
_exptl_absorpt_correction_T_max 0.6880
_exptl_absorpt_correction_T_min 0.5200
_exptl_absorpt_correction_type multi-scan
_exptl_absorpt_process_details 'BRUKER SADABS'
_exptl_crystal_colour colourless
_exptl_crystal_density_diffrn 1.232
_exptl_crystal_description prism
_exptl_crystal_F_000 2960
_exptl_crystal_size_max 0.25
_exptl_crystal_size_mid 0.11
_exptl_crystal_size_min 0.05
_platon_squeeze_details
;
;
_refine_diff_density_max 0.807
_refine_diff_density_min -1.147
_refine_diff_density_rms 0.092
_refine_ls_abs_structure_details 'Flack H D (1983), Acta Cryst. A39, 876-881'
_refine_ls_abs_structure_Flack -0.022(7)
_refine_ls_extinction_method none
_refine_ls_goodness_of_fit_ref 1.055
_refine_ls_hydrogen_treatment constr
_refine_ls_matrix_type full
_refine_ls_number_parameters 389
_refine_ls_number_reflns 7921
_refine_ls_number_restraints 0
_refine_ls_restrained_S_all 1.055
_refine_ls_R_factor_all 0.0385
_refine_ls_R_factor_gt 0.0324
_refine_ls_shift/su_max 0.002
_refine_ls_shift/su_mean 0
_refine_ls_structure_factor_coef Fsqd
_refine_ls_weighting_details 'calc w=1/[\s^2^(Fo^2^)+(0.0282P)^2^+15.2951P] where P=(Fo^2^+2Fc^2^)/3'
_refine_ls_weighting_scheme calc
_refine_ls_wR_factor_gt 0.0669
_refine_ls_wR_factor_ref 0.069
_reflns_number_gt 7200
_reflns_number_total 7921
_reflns_threshold_expression >2\s(I)
_cod_data_source_file ja3065446_si_002.cif
_cod_data_source_block JF116
_cod_database_code 4118579

loop_
_symmetry_equiv_pos_as_xyz
'x, y, z'
'x, -y, -z'
'-x, y, -z'
'-x, -y, z'
'x+1/2, y+1/2, z'
'x+1/2, -y+1/2, -z'
'-x+1/2, y+1/2, -z'
'-x+1/2, -y+1/2, z'

loop_
_atom_site_label
_atom_site_type_symbol
_atom_site_fract_x
_atom_site_fract_y
_atom_site_fract_z
_atom_site_U_iso_or_equiv
_atom_site_adp_type
_atom_site_occupancy
_atom_site_symmetry_multiplicity
_atom_site_calc_flag
_atom_site_refinement_flags
_atom_site_disorder_assembly
_atom_site_disorder_group
Cl1 Cl 0.86103(6) 0.39514(5) 0.37787(11) 0.0346(3) Uani 1 1 d . . .
Au1 Au 0.800662(7) 0.368545(7) 0.507496(14) 0.02341(6) Uani 1 1 d . . .
N1 N 0.7026(2) 0.31752(19) 0.6106(4) 0.0361(12) Uani 1 1 d . A .
N2 N 0.6826(2) 0.2980(2) 0.7069(4) 0.0506(16) Uani 1 1 d . . .
N3 N 0.76037(18) 0.33983(16) 0.7336(3) 0.0264(10) Uani 1 1 d . . .
C1 C 0.7500(2) 0.34185(17) 0.6191(4) 0.0268(12) Uani 1 1 d . . .
C2 C 0.8020(2) 0.36178(18) 0.7938(4) 0.0248(10) Uani 1 1 d . . .
C3 C 0.8021(3) 0.35427(19) 0.9072(4) 0.0283(12) Uani 1 1 d . . .
C4 C 0.8418(2) 0.3762(2) 0.9755(4) 0.0338(13) Uani 1 1 d . . .
H4 H 0.8685 0.3961 0.9437 0.041 Uiso 1 1 calc R . .
C5 C 0.8420(3) 0.3689(3) 1.0873(5) 0.0467(16) Uani 1 1 d . . .
H5 H 0.8695 0.3825 1.1308 0.056 Uiso 1 1 calc R . .
C6 C 0.7998(4) 0.3405(2) 1.1374(5) 0.0528(19) Uani 1 1 d . . .
H6 H 0.7993 0.3363 1.2139 0.063 Uiso 1 1 calc R . .
C7 C 0.7605(4) 0.3195(3) 1.0749(5) 0.053(2) Uani 1 1 d . . .
H7 H 0.7331 0.3013 1.1093 0.063 Uiso 1 1 calc R . .
C8 C 0.7599(3) 0.3244(2) 0.9596(5) 0.0452(18) Uani 1 1 d . . .
C9 C 0.7190(3) 0.3044(3) 0.8963(5) 0.058(2) Uani 1 1 d . . .
H9 H 0.6914 0.2859 0.9293 0.07 Uiso 1 1 calc R . .
C10 C 0.7189(3) 0.3123(2) 0.7809(5) 0.0404(15) Uani 1 1 d . . .
C11 C 0.8433(2) 0.3924(2) 0.7367(4) 0.0231(11) Uani 1 1 d . . .
C12 C 0.8951(2) 0.3718(2) 0.7117(5) 0.0358(13) Uani 1 1 d . . .
C13 C 0.9078(3) 0.3225(2) 0.7297(6) 0.0503(18) Uani 1 1 d . . .
H13 H 0.882 0.3016 0.7607 0.06 Uiso 1 1 calc R . .
C14 C 0.9582(3) 0.3051(3) 0.7018(10) 0.098(4) Uani 1 1 d . . .
H14 H 0.9652 0.2717 0.7091 0.118 Uiso 1 1 calc R . .
C15 C 1.0003(5) 0.3359(3) 0.6622(9) 0.111(4) Uani 1 1 d . . .
H15 H 1.0352 0.3236 0.6494 0.133 Uiso 1 1 calc R . .
C16 C 0.9889(3) 0.3840(3) 0.6430(8) 0.090(3) Uani 1 1 d . . .
H16 H 1.0158 0.4046 0.6149 0.107 Uiso 1 1 calc R . .
C19 C 0.8745(3) 0.4717(2) 0.6696(5) 0.0382(15) Uani 1 1 d . . .
H19 H 0.868 0.5048 0.6568 0.046 Uiso 1 1 calc R . .
C17 C 0.9363(3) 0.4027(3) 0.6656(6) 0.0490(18) Uani 1 1 d . . .
C18 C 0.9244(3) 0.4521(3) 0.6439(5) 0.0482(18) Uani 1 1 d . . .
H18 H 0.9509 0.472 0.6114 0.058 Uiso 1 1 calc R . .
C20 C 0.8322(2) 0.44164(19) 0.7162(4) 0.0261(12) Uani 1 1 d . . .
C21 C 0.7788(2) 0.4652(2) 0.7456(4) 0.0292(13) Uani 1 1 d . . .
H21 H 0.7546 0.4394 0.7739 0.035 Uiso 1 1 calc R . .
C22 C 0.7858(2) 0.5032(3) 0.8370(4) 0.0355(12) Uani 1 1 d . . .
H22A H 0.8121 0.5278 0.813 0.043 Uiso 1 1 calc R . .
H22B H 0.8004 0.4873 0.9025 0.043 Uiso 1 1 calc R . .
C23 C 0.7318(3) 0.5287(2) 0.8668(5) 0.0473(18) Uani 1 1 d . . .
H23A H 0.707 0.5052 0.9003 0.057 Uiso 1 1 calc R . .
H23B H 0.7387 0.5546 0.9204 0.057 Uiso 1 1 calc R . .
C24 C 0.7052(3) 0.5507(2) 0.7635(5) 0.056(2) Uani 1 1 d . . .
H24A H 0.6701 0.5649 0.7834 0.068 Uiso 1 1 calc R . .
H24B H 0.7282 0.5769 0.7352 0.068 Uiso 1 1 calc R . .
C25 C 0.6967(3) 0.5124(3) 0.6726(5) 0.057(2) Uani 1 1 d . . .
H25A H 0.671 0.4876 0.6981 0.069 Uiso 1 1 calc R . .
H25B H 0.6813 0.528 0.6074 0.069 Uiso 1 1 calc R . .
C26 C 0.7508(2) 0.4884(2) 0.6432(5) 0.0365(16) Uani 1 1 d . . .
H26A H 0.775 0.5128 0.6111 0.044 Uiso 1 1 calc R . .
H26B H 0.7446 0.4631 0.5879 0.044 Uiso 1 1 calc R . .
C27 C 0.66765(18) 0.31122(19) 0.5100(5) 0.0314(11) Uani 1 1 d . . .
C28 C 0.6147(5) 0.3432(4) 0.5278(9) 0.0341(18) Uani 0.494(4) 1 d P A 1
H28A H 0.6242 0.3778 0.5298 0.041 Uiso 0.494(4) 1 calc PR A 1
H28B H 0.5973 0.3346 0.5974 0.041 Uiso 0.494(4) 1 calc PR A 1
C29 C 0.6952(6) 0.3330(4) 0.4015(8) 0.0306(18) Uani 0.494(4) 1 d P A 1
H29A H 0.729 0.3156 0.3856 0.037 Uiso 0.494(4) 1 calc PR A 1
H29B H 0.7037 0.3674 0.4122 0.037 Uiso 0.494(4) 1 calc PR A 1
C30 C 0.6555(4) 0.2591(3) 0.4942(13) 0.0390(19) Uani 0.494(4) 1 d P A 1
H30A H 0.6392 0.246 0.5613 0.047 Uiso 0.494(4) 1 calc PR A 1
H30B H 0.6893 0.2414 0.4807 0.047 Uiso 0.494(4) 1 calc PR A 1
C31 C 0.5738(8) 0.3325(8) 0.4266(14) 0.033(3) Uani 0.494(4) 1 d P A 1
H31 H 0.5389 0.3494 0.4388 0.039 Uiso 0.494(4) 1 calc PR A 1
C32 C 0.6021(6) 0.3534(5) 0.3260(11) 0.029(3) Uani 0.494(4) 1 d P A 1
H32A H 0.5762 0.3542 0.265 0.035 Uiso 0.494(4) 1 calc PR A 1
H32B H 0.6128 0.387 0.3418 0.035 Uiso 0.494(4) 1 calc PR A 1
C33 C 0.6499(3) 0.3262(2) 0.2918(6) 0.0431(15) Uani 0.494(4) 1 d P A 1
H33 H 0.6652 0.3393 0.2228 0.052 Uiso 0.494(4) 1 calc PR A 1
C34 C 0.6444(8) 0.2716(8) 0.2875(15) 0.045(4) Uani 0.494(4) 1 d P A 1
H34A H 0.6804 0.257 0.2794 0.054 Uiso 0.494(4) 1 calc PR A 1
H34B H 0.6228 0.2625 0.2233 0.054 Uiso 0.494(4) 1 calc PR A 1
C35 C 0.6161(7) 0.2508(7) 0.3963(12) 0.038(3) Uani 0.494(4) 1 d P A 1
H35 H 0.6069 0.216 0.3882 0.046 Uiso 0.494(4) 1 calc PR A 1
C36 C 0.5651(6) 0.2816(6) 0.4174(14) 0.0431(15) Uani 0.494(4) 1 d P A 1
H36A H 0.5395 0.2758 0.3574 0.052 Uiso 0.494(4) 1 calc PR A 1
H36B H 0.5481 0.2701 0.4852 0.052 Uiso 0.494(4) 1 calc PR A 1
C28B C 0.6986(5) 0.2812(4) 0.4229(8) 0.0341(18) Uani 0.506(4) 1 d P A 2
H28C H 0.7069 0.2487 0.4513 0.041 Uiso 0.506(4) 1 calc PR A 2
H28D H 0.7327 0.2973 0.4037 0.041 Uiso 0.506(4) 1 calc PR A 2
C29B C 0.6164(5) 0.2759(4) 0.5422(8) 0.0306(18) Uani 0.506(4) 1 d P A 2
H29C H 0.6297 0.2442 0.5669 0.037 Uiso 0.506(4) 1 calc PR A 2
H29D H 0.5954 0.2905 0.602 0.037 Uiso 0.506(4) 1 calc PR A 2
C30B C 0.6494(5) 0.3575(4) 0.4765(10) 0.0390(19) Uani 0.506(4) 1 d P A 2
H30C H 0.6805 0.3782 0.4587 0.047 Uiso 0.506(4) 1 calc PR A 2
H30D H 0.6292 0.373 0.5364 0.047 Uiso 0.506(4) 1 calc PR A 2
C31B C 0.6613(6) 0.2774(7) 0.3202(13) 0.033(3) Uani 0.506(4) 1 d P A 2
H31B H 0.6817 0.2619 0.2597 0.039 Uiso 0.506(4) 1 calc PR A 2
C32B C 0.6130(6) 0.2462(6) 0.3482(11) 0.029(3) Uani 0.506(4) 1 d P A 2
H32C H 0.6253 0.2139 0.3713 0.035 Uiso 0.506(4) 1 calc PR A 2
H32D H 0.5901 0.2423 0.2831 0.035 Uiso 0.506(4) 1 calc PR A 2
C33B C 0.5802(7) 0.2696(6) 0.4399(13) 0.0431(15) Uani 0.506(4) 1 d P A 2
H33B H 0.5478 0.2498 0.4574 0.052 Uiso 0.506(4) 1 calc PR A 2
C34B C 0.5631(9) 0.3226(8) 0.3990(18) 0.045(4) Uani 0.506(4) 1 d P A 2
H34C H 0.5408 0.3199 0.3328 0.054 Uiso 0.506(4) 1 calc PR A 2
H34D H 0.5415 0.3387 0.4559 0.054 Uiso 0.506(4) 1 calc PR A 2
C35B C 0.6124(6) 0.3523(6) 0.3748(12) 0.038(3) Uani 0.506(4) 1 d P A 2
H35B H 0.602 0.3848 0.3467 0.046 Uiso 0.506(4) 1 calc PR A 2
C36B C 0.6499(3) 0.3262(2) 0.2918(6) 0.0431(15) Uani 0.506(4) 1 d P A 2
H36C H 0.6327 0.3268 0.2194 0.052 Uiso 0.506(4) 1 calc PR A 2
H36D H 0.684 0.3442 0.2865 0.052 Uiso 0.506(4) 1 calc PR A 2

loop_
_atom_site_aniso_label
_atom_site_aniso_U_11
_atom_site_aniso_U_22
_atom_site_aniso_U_33
_atom_site_aniso_U_23
_atom_site_aniso_U_13
_atom_site_aniso_U_12
Cl1 0.0445(8) 0.0296(7) 0.0298(7) 0.0028(6) 0.0126(6) -0.0013(7)
Au1 0.03106(9) 0.02116(8) 0.01802(8) -0.00019(10) 0.00419(10) -0.00050(9)
N1 0.034(3) 0.045(3) 0.030(2) 0.001(2) -0.003(2) -0.013(3)
N2 0.040(3) 0.082(5) 0.030(3) -0.001(3) 0.009(2) -0.029(3)
N3 0.028(2) 0.028(2) 0.023(2) 0.0008(19) 0.0049(19) -0.010(2)
C1 0.034(3) 0.013(2) 0.033(3) -0.004(2) -0.009(2) 0.001(2)
C2 0.025(2) 0.023(3) 0.026(2) -0.003(2) 0.000(2) -0.004(3)
C3 0.036(3) 0.026(3) 0.023(2) 0.0027(19) 0.007(3) 0.002(3)
C4 0.042(3) 0.032(3) 0.028(3) -0.006(3) 0.006(2) -0.005(2)
C5 0.064(4) 0.042(4) 0.034(3) -0.014(4) -0.008(3) 0.004(4)
C6 0.091(6) 0.040(4) 0.027(3) 0.000(3) 0.017(4) -0.014(4)
C7 0.087(6) 0.043(4) 0.028(3) -0.004(3) 0.015(4) -0.024(4)
C8 0.065(5) 0.039(4) 0.031(3) 0.002(3) 0.010(3) -0.013(3)
C9 0.077(6) 0.061(5) 0.036(4) 0.000(3) 0.021(3) -0.037(4)
C10 0.040(4) 0.047(4) 0.034(3) 0.001(3) 0.013(3) -0.019(3)
C11 0.022(3) 0.028(3) 0.019(2) -0.006(2) 0.001(2) -0.008(2)
C12 0.028(3) 0.035(3) 0.044(3) -0.019(3) 0.010(2) 0.000(3)
C13 0.031(3) 0.036(4) 0.084(5) -0.019(4) 0.005(4) 0.001(3)
C14 0.044(5) 0.035(5) 0.216(13) -0.035(6) -0.001(6) 0.007(4)
C15 0.038(4) 0.073(5) 0.222(11) -0.071(7) 0.030(9) -0.006(8)
C16 0.041(6) 0.070(5) 0.158(9) -0.068(6) 0.036(5) -0.026(4)
C19 0.051(4) 0.033(4) 0.031(3) -0.004(3) 0.006(3) -0.010(3)
C17 0.036(4) 0.054(5) 0.057(4) -0.029(4) 0.017(3) -0.007(3)
C18 0.048(4) 0.052(5) 0.044(4) -0.016(3) 0.014(3) -0.026(4)
C20 0.036(3) 0.021(3) 0.021(3) -0.004(2) -0.002(2) -0.003(2)
C21 0.036(3) 0.028(3) 0.023(3) -0.001(2) 0.003(2) 0.004(3)
C22 0.050(3) 0.035(3) 0.022(2) -0.003(3) 0.001(2) 0.004(4)
C23 0.074(5) 0.036(4) 0.032(3) 0.000(3) 0.011(3) 0.022(3)
C24 0.082(6) 0.044(4) 0.044(4) 0.008(3) 0.006(4) 0.033(4)
C25 0.067(4) 0.066(6) 0.039(3) 0.002(3) -0.005(3) 0.032(4)
C26 0.049(4) 0.036(4) 0.025(3) 0.000(2) -0.006(2) 0.017(3)
C27 0.024(2) 0.042(3) 0.029(3) -0.008(3) 0.005(3) -0.002(2)
C28 0.037(4) 0.031(4) 0.034(4) 0.005(3) -0.002(4) 0.007(4)
C29 0.034(5) 0.028(4) 0.030(4) -0.009(3) 0.007(4) -0.001(4)
C30 0.038(4) 0.028(4) 0.050(5) 0.002(4) 0.014(5) -0.007(3)
C31 0.026(7) 0.047(9) 0.025(7) 0.009(6) 0.004(5) 0.013(6)
C32 0.031(5) 0.027(5) 0.030(6) -0.001(5) -0.003(5) -0.008(4)
C33 0.044(4) 0.034(3) 0.051(4) -0.003(3) 0.013(3) -0.005(3)
C34 0.042(10) 0.046(7) 0.048(10) -0.017(7) -0.003(6) 0.012(7)
C35 0.042(6) 0.037(6) 0.035(7) 0.008(6) -0.002(6) 0.010(5)
C36 0.044(4) 0.034(3) 0.051(4) -0.003(3) 0.013(3) -0.005(3)
C28B 0.037(4) 0.031(4) 0.034(4) 0.005(3) -0.002(4) 0.007(4)
C29B 0.034(5) 0.028(4) 0.030(4) -0.009(3) 0.007(4) -0.001(4)
C30B 0.038(4) 0.028(4) 0.050(5) 0.002(4) 0.014(5) -0.007(3)
C31B 0.026(7) 0.047(9) 0.025(7) 0.009(6) 0.004(5) 0.013(6)
C32B 0.031(5) 0.027(5) 0.030(6) -0.001(5) -0.003(5) -0.008(4)
C33B 0.044(4) 0.034(3) 0.051(4) -0.003(3) 0.013(3) -0.005(3)
C34B 0.042(10) 0.046(7) 0.048(10) -0.017(7) -0.003(6) 0.012(7)
C35B 0.042(6) 0.037(6) 0.035(7) 0.008(6) -0.002(6) 0.010(5)
C36B 0.044(4) 0.034(3) 0.051(4) -0.003(3) 0.013(3) -0.005(3)

loop_
_atom_type_symbol
_atom_type_description
_atom_type_scat_dispersion_real
_atom_type_scat_dispersion_imag
_atom_type_scat_source
C C 0.0033 0.0016 'International Tables Vol C Tables 4.2.6.8 and 6.1.1.4'
H H 0 0 'International Tables Vol C Tables 4.2.6.8 and 6.1.1.4'
Au Au -2.0133 8.8022 'International Tables Vol C Tables 4.2.6.8 and 6.1.1.4'
Cl Cl 0.1484 0.1585 'International Tables Vol C Tables 4.2.6.8 and 6.1.1.4'
N N 0.0061 0.0033 'International Tables Vol C Tables 4.2.6.8 and 6.1.1.4'
O O 0.0106 0.006 'International Tables Vol C Tables 4.2.6.8 and 6.1.1.4'

loop_
_geom_angle_atom_site_label_1
_geom_angle_atom_site_label_2
_geom_angle_atom_site_label_3
_geom_angle
C1 Au1 Cl1 176.88(14)
C1 N1 N2 115.9(5)
C1 N1 C27 127.8(5)
N2 N1 C27 116.2(5)
C10 N2 N1 102.7(5)
C10 N3 C2 123.7(5)
C10 N3 C1 107.1(5)
C2 N3 C1 129.1(4)
N1 C1 N3 102.2(4)
N1 C1 Au1 132.5(4)
N3 C1 Au1 125.0(4)
C3 C2 N3 117.1(5)
C3 C2 C11 122.9(5)
N3 C2 C11 120.0(4)
C2 C3 C4 121.2(5)
C2 C3 C8 120.7(5)
C4 C3 C8 118.1(5)
C5 C4 C3 121.3(6)
C5 C4 H4 119.3
C3 C4 H4 119.3
C4 C5 C6 119.8(6)
C4 C5 H5 120.1
C6 C5 H5 120.1
C7 C6 C5 120.5(6)
C7 C6 H6 119.7
C5 C6 H6 119.7
C6 C7 C8 121.7(7)
C6 C7 H7 119.1
C8 C7 H7 119.1
C9 C8 C7 121.7(7)
C9 C8 C3 119.7(6)
C7 C8 C3 118.5(7)
C8 C9 C10 119.4(6)
C8 C9 H9 120.3
C10 C9 H9 120.3
N2 C10 N3 111.9(5)
N2 C10 C9 128.7(6)
N3 C10 C9 119.3(6)
C20 C11 C12 121.1(5)
C20 C11 C2 119.6(5)
C12 C11 C2 119.1(5)
C13 C12 C11 123.2(6)
C13 C12 C17 118.1(5)
C11 C12 C17 118.8(6)
C14 C13 C12 119.9(7)
C14 C13 H13 120.1
C12 C13 H13 120.1
C13 C14 C15 122.5(8)
C13 C14 H14 118.8
C15 C14 H14 118.8
C16 C15 C14 118.7(10)
C16 C15 H15 120.7
C14 C15 H15 120.7
C15 C16 C17 120.2(9)
C15 C16 H16 119.9
C17 C16 H16 119.9
C18 C19 C20 120.7(6)
C18 C19 H19 119.6
C20 C19 H19 119.6
C18 C17 C16 120.1(7)
C18 C17 C12 119.4(6)
C16 C17 C12 120.5(7)
C19 C18 C17 121.2(6)
C19 C18 H18 119.4
C17 C18 H18 119.4
C11 C20 C19 118.7(5)
C11 C20 C21 122.7(5)
C19 C20 C21 118.6(5)
C20 C21 C22 111.4(5)
C20 C21 C26 111.7(4)
C22 C21 C26 110.5(5)
C20 C21 H21 107.7
C22 C21 H21 107.7
C26 C21 H21 107.7
C21 C22 C23 112.4(5)
C21 C22 H22A 109.1
C23 C22 H22A 109.1
C21 C22 H22B 109.1
C23 C22 H22B 109.1
H22A C22 H22B 107.9
C24 C23 C22 110.6(5)
C24 C23 H23A 109.5
C22 C23 H23A 109.5
C24 C23 H23B 109.5
C22 C23 H23B 109.5
H23A C23 H23B 108.1
C25 C24 C23 112.1(5)
C25 C24 H24A 109.2
C23 C24 H24A 109.2
C25 C24 H24B 109.2
C23 C24 H24B 109.2
H24A C24 H24B 107.9
C26 C25 C24 110.1(6)
C26 C25 H25A 109.6
C24 C25 H25A 109.6
C26 C25 H25B 109.6
C24 C25 H25B 109.6
H25A C25 H25B 108.2
C25 C26 C21 111.9(5)
C25 C26 H26A 109.2
C21 C26 H26A 109.2
C25 C26 H26B 109.2
C21 C26 H26B 109.2
H26A C26 H26B 107.9
C30B C27 C30 140.6(8)
C30B C27 N1 108.3(6)
C30 C27 N1 109.5(7)
C30B C27 C28B 116.1(8)
C30 C27 C28B 59.5(7)
N1 C27 C28B 109.7(5)
C30 C27 C28 112.8(7)
N1 C27 C28 107.2(6)
C28B C27 C28 142.6(7)
C30B C27 C29 63.9(7)
C30 C27 C29 109.9(8)
N1 C27 C29 112.7(5)
C28B C27 C29 54.7(6)
C28 C27 C29 104.7(7)
C30B C27 C29B 110.9(7)
C30 C27 C29B 45.7(6)
N1 C27 C29B 108.3(6)
C28B C27 C29B 103.3(7)
C28 C27 C29B 70.2(6)
C29 C27 C29B 138.1(7)
C27 C28 C31 107.9(10)
C27 C28 H28A 110.1
C31 C28 H28A 110.1
C27 C28 H28B 110.1
C31 C28 H28B 110.1
H28A C28 H28B 108.4
C27 C29 C33 108.6(8)
C27 C29 H29A 110
C33 C29 H29A 110
C27 C29 H29B 110
C33 C29 H29B 110
H29A C29 H29B 108.3
C27 C30 C35 111.6(11)
C27 C30 H30A 109.3
C35 C30 H30A 109.3
C27 C30 H30B 109.3
C35 C30 H30B 109.3
H30A C30 H30B 108
C36 C31 C32 112.2(15)
C36 C31 C28 109.4(14)
C32 C31 C28 105.1(14)
C36 C31 H31 110
C32 C31 H31 110
C28 C31 H31 110
C33 C32 C31 114.0(12)
C33 C32 H32A 108.7
C31 C32 H32A 108.7
C33 C32 H32B 108.7
C31 C32 H32B 108.7
H32A C32 H32B 107.6
C32 C33 C34 116.7(10)
C32 C33 C29 104.1(8)
C34 C33 C29 100.9(8)
C32 C33 H33 111.4
C34 C33 H33 111.4
C29 C33 H33 111.4
C33 C34 C35 111.3(13)
C33 C34 H34A 109.4
C35 C34 H34A 109.4
C33 C34 H34B 109.4
C35 C34 H34B 109.4
H34A C34 H34B 108
C36 C35 C30 107.7(13)
C36 C35 C34 107.4(13)
C30 C35 C34 108.1(13)
C36 C35 H35 111.2
C30 C35 H35 111.2
C34 C35 H35 111.2
C31 C36 C35 115.5(15)
C31 C36 H36A 108.4
C35 C36 H36A 108.4
C31 C36 H36B 108.4
C35 C36 H36B 108.4
H36A C36 H36B 107.5
C27 C28B C31B 107.2(10)
C27 C28B H28C 110.3
C31B C28B H28C 110.3
C27 C28B H28D 110.3
C31B C28B H28D 110.3
H28C C28B H28D 108.5
C33B C29B C27 108.6(9)
C33B C29B H29C 110
C27 C29B H29C 110
C33B C29B H29D 110
C27 C29B H29D 110
H29C C29B H29D 108.4
C27 C30B C35B 109.7(9)
C27 C30B H30C 109.7
C35B C30B H30C 109.7
C27 C30B H30D 109.7
C35B C30B H30D 109.7
H30C C30B H30D 108.2
C32B C31B C28B 108.9(12)
C32B C31B H31B 109.1
C28B C31B H31B 109.1
C31B C32B C33B 110.2(13)
C31B C32B H32C 109.6
C33B C32B H32C 109.6
C31B C32B H32D 109.6
C33B C32B H32D 109.6
H32C C32B H32D 108.1
C32B C33B C29B 109.5(12)
C32B C33B C34B 107.3(14)
C29B C33B C34B 107.6(13)
C32B C33B H33B 110.8
C29B C33B H33B 110.8
C34B C33B H33B 110.8
C35B C34B C33B 110.1(16)
C35B C34B H34C 109.6
C33B C34B H34C 109.6
C35B C34B H34D 109.6
C33B C34B H34D 109.6
H34C C34B H34D 108.2
C34B C35B C30B 111.8(13)
C34B C35B H35B 110.4
C30B C35B H35B 110.4

loop_
_geom_bond_atom_site_label_1
_geom_bond_atom_site_label_2
_geom_bond_distance
Cl1 Au1 2.2685(13)
Au1 C1 1.968(6)
N1 C1 1.337(7)
N1 N2 1.369(7)
N1 C27 1.494(7)
N2 C10 1.318(8)
N3 C10 1.384(7)
N3 C2 1.386(6)
N3 C1 1.406(7)
C2 C3 1.384(6)
C2 C11 1.477(7)
C3 C4 1.406(7)
C3 C8 1.457(8)
C4 C5 1.365(8)
C4 H4 0.93
C5 C6 1.424(10)
C5 H5 0.93
C6 C7 1.346(10)
C6 H6 0.93
C7 C8 1.398(8)
C7 H7 0.93
C8 C9 1.371(9)
C9 C10 1.409(8)
C9 H9 0.93
C11 C20 1.390(7)
C11 C12 1.416(7)
C12 C13 1.393(9)
C12 C17 1.426(9)
C13 C14 1.362(10)
C13 H13 0.93
C14 C15 1.410(13)
C14 H14 0.93
C15 C16 1.357(12)
C15 H15 0.93
C16 C17 1.407(10)
C16 H16 0.93
C19 C18 1.364(9)
C19 C20 1.432(8)
C19 H19 0.93
C17 C18 1.402(10)
C18 H18 0.93
C20 C21 1.496(8)
C21 C22 1.523(8)
C21 C26 1.547(7)
C21 H21 0.98
C22 C23 1.534(8)
C22 H22A 0.97
C22 H22B 0.97
C23 C24 1.528(8)
C23 H23A 0.97
C23 H23B 0.97
C24 C25 1.527(9)
C24 H24A 0.97
C24 H24B 0.97
C25 C26 1.519(8)
C25 H25A 0.97
C25 H25B 0.97
C26 H26A 0.97
C26 H26B 0.97
C27 C30B 1.397(11)
C27 C30 1.462(10)
C27 C28B 1.532(12)
C27 C28 1.574(11)
C27 C29 1.587(12)
C27 C29B 1.626(12)
C28 C31 1.604(19)
C28 H28A 0.97
C28 H28B 0.97
C29 C33 1.735(14)
C29 H29A 0.97
C29 H29B 0.97
C30 C35 1.54(2)
C30 H30A 0.97
C30 H30B 0.97
C31 C36 1.41(3)
C31 C32 1.51(2)
C31 H31 0.98
C32 C33 1.442(15)
C32 H32A 0.97
C32 H32B 0.97
C33 C34 1.49(2)
C33 H33 0.98
C34 C35 1.59(3)
C34 H34A 0.97
C34 H34B 0.97
C35 C36 1.52(2)
C35 H35 0.98
C36 H36A 0.97
C36 H36B 0.97
C28B C31B 1.542(17)
C28B H28C 0.97
C28B H28D 0.97
C29B C33B 1.528(18)
C29B H29C 0.97
C29B H29D 0.97
C30B C35B 1.530(17)
C30B H30C 0.97
C30B H30D 0.97
C31B C32B 1.49(2)
C31B H31B 0.98
C32B C33B 1.51(2)
C32B H32C 0.97
C32B H32D 0.97
C33B C34B 1.58(3)
C33B H33B 0.98
C34B C35B 1.48(3)
C34B H34C 0.97
C34B H34D 0.97
C35B H35B 0.98

loop_
_geom_torsion_atom_site_label_1
_geom_torsion_atom_site_label_2
_geom_torsion_atom_site_label_3
_geom_torsion_atom_site_label_4
_geom_torsion
C1 N1 N2 C10 2.0(8)
C27 N1 N2 C10 -175.1(5)
N2 N1 C1 N3 -3.0(7)
C27 N1 C1 N3 173.8(5)
N2 N1 C1 Au1 170.4(5)
C27 N1 C1 Au1 -12.9(9)
C10 N3 C1 N1 2.7(6)
C2 N3 C1 N1 -175.0(5)
C10 N3 C1 Au1 -171.3(4)
C2 N3 C1 Au1 10.9(8)
C10 N3 C2 C3 1.6(8)
C1 N3 C2 C3 179.0(5)
C10 N3 C2 C11 -177.3(5)
C1 N3 C2 C11 0.1(8)
N3 C2 C3 C4 -178.2(5)
C11 C2 C3 C4 0.7(8)
N3 C2 C3 C8 0.1(8)
C11 C2 C3 C8 179.0(5)
C2 C3 C4 C5 179.9(6)
C8 C3 C4 C5 1.6(9)
C3 C4 C5 C6 -2.9(10)
C4 C5 C6 C7 1.8(11)
C5 C6 C7 C8 0.6(12)
C6 C7 C8 C9 -177.8(7)
C6 C7 C8 C3 -1.9(13)
C2 C3 C8 C9 -1.6(10)
C4 C3 C8 C9 176.8(6)
C2 C3 C8 C7 -177.5(7)
C4 C3 C8 C7 0.8(10)
C7 C8 C9 C10 177.1(8)
C3 C8 C9 C10 1.3(11)
N1 N2 C10 N3 0.0(8)
N1 N2 C10 C9 177.8(7)
C2 N3 C10 N2 176.1(6)
C1 N3 C10 N2 -1.7(7)
C2 N3 C10 C9 -1.9(9)
C1 N3 C10 C9 -179.7(6)
C8 C9 C10 N2 -177.3(7)
C8 C9 C10 N3 0.3(11)
C3 C2 C11 C20 -93.9(6)
N3 C2 C11 C20 84.9(6)
C3 C2 C11 C12 81.2(7)
N3 C2 C11 C12 -100.0(6)
C20 C11 C12 C13 -179.3(6)
C2 C11 C12 C13 5.7(8)
C20 C11 C12 C17 0.5(8)
C2 C11 C12 C17 -174.5(5)
C11 C12 C13 C14 178.8(7)
C17 C12 C13 C14 -1.0(11)
C12 C13 C14 C15 4.8(15)
C13 C14 C15 C16 -5.3(17)
C14 C15 C16 C17 1.8(15)
C15 C16 C17 C18 -178.9(9)
C15 C16 C17 C12 1.8(13)
C13 C12 C17 C18 178.4(6)
C11 C12 C17 C18 -1.4(9)
C13 C12 C17 C16 -2.3(10)
C11 C12 C17 C16 177.9(7)
C20 C19 C18 C17 -2.2(10)
C16 C17 C18 C19 -177.0(7)
C12 C17 C18 C19 2.2(10)
C12 C11 C20 C19 -0.4(7)
C2 C11 C20 C19 174.6(5)
C12 C11 C20 C21 -177.5(5)
C2 C11 C20 C21 -2.5(7)
C18 C19 C20 C11 1.3(8)
C18 C19 C20 C21 178.4(5)
C11 C20 C21 C22 113.2(6)
C19 C20 C21 C22 -63.9(7)
C11 C20 C21 C26 -122.6(6)
C19 C20 C21 C26 60.3(6)
C20 C21 C22 C23 178.7(5)
C26 C21 C22 C23 53.9(7)
C21 C22 C23 C24 -54.2(8)
C22 C23 C24 C25 55.4(9)
C23 C24 C25 C26 -56.7(8)
C24 C25 C26 C21 56.3(7)
C20 C21 C26 C25 -179.9(5)
C22 C21 C26 C25 -55.2(7)
C1 N1 C27 C30B -62.9(8)
N2 N1 C27 C30B 113.8(7)
C1 N1 C27 C30 128.3(7)
N2 N1 C27 C30 -55.0(8)
C1 N1 C27 C28B 64.7(8)
N2 N1 C27 C28B -118.6(7)
C1 N1 C27 C28 -109.0(7)
N2 N1 C27 C28 67.7(8)
C1 N1 C27 C29 5.7(9)
N2 N1 C27 C29 -177.6(6)
C1 N1 C27 C29B 176.7(6)
N2 N1 C27 C29B -6.5(8)
C30B C27 C28 C31 87.1(13)
C30 C27 C28 C31 -53.6(13)
N1 C27 C28 C31 -174.2(10)
C28B C27 C28 C31 15.6(17)
C29 C27 C28 C31 65.9(11)
C29B C27 C28 C31 -70.4(11)
C30B C27 C29 C33 -77.2(8)
C30 C27 C29 C33 60.4(9)
N1 C27 C29 C33 -177.3(5)
C28B C27 C29 C33 84.0(8)
C28 C27 C29 C33 -61.1(8)
C29B C27 C29 C33 15.6(13)
C30B C27 C30 C35 12.9(18)
N1 C27 C30 C35 175.9(9)
C28B C27 C30 C35 -82.2(11)
C28 C27 C30 C35 56.6(12)
C29 C27 C30 C35 -59.8(12)
C29B C27 C30 C35 79.0(11)
C27 C28 C31 C36 53.5(16)
C27 C28 C31 C32 -67.1(14)
C36 C31 C32 C33 -48.5(18)
C28 C31 C32 C33 70.2(15)
C31 C32 C33 C34 45.6(15)
C31 C32 C33 C29 -64.5(12)
C27 C29 C33 C32 59.6(10)
C27 C29 C33 C34 -61.8(11)
C32 C33 C34 C35 -46.8(15)
C29 C33 C34 C35 65.2(13)
C27 C30 C35 C36 -55.6(15)
C27 C30 C35 C34 60.1(15)
C33 C34 C35 C36 48.5(18)
C33 C34 C35 C30 -67.4(15)
C32 C31 C36 C35 56(2)
C28 C31 C36 C35 -60(2)
C30 C35 C36 C31 60.1(19)
C34 C35 C36 C31 -56(2)
C30B C27 C28B C31B -55.1(12)
C30 C27 C28B C31B 80.2(12)
N1 C27 C28B C31B -178.2(9)
C28 C27 C28B C31B -8.1(17)
C29 C27 C28B C31B -73.8(11)
C29B C27 C28B C31B 66.5(11)
C30B C27 C29B C33B 60.9(11)
C30 C27 C29B C33B -80.7(12)
N1 C27 C29B C33B 179.6(8)
C28B C27 C29B C33B -64.2(10)
C28 C27 C29B C33B 77.4(10)
C29 C27 C29B C33B -12.9(15)
C30 C27 C30B C35B -15.8(17)
N1 C27 C30B C35B -178.9(8)
C28B C27 C30B C35B 57.2(12)
C28 C27 C30B C35B -82.9(11)
C29 C27 C30B C35B 74.2(10)
C29B C27 C30B C35B -60.2(11)
C27 C28B C31B C32B -68.0(14)
C28B C31B C32B C33B 62.0(16)
C31B C32B C33B C29B -59.1(16)
C31B C32B C33B C34B 57.4(17)
C27 C29B C33B C32B 60.4(13)
C27 C29B C33B C34B -55.9(15)
C32B C33B C34B C35B -60.0(18)
C29B C33B C34B C35B 57.8(18)
C33B C34B C35B C30B -58.9(18)
C27 C30B C35B C34B 61.7(16)

loop_
_platon_squeeze_void_nr
_platon_squeeze_void_average_x
_platon_squeeze_void_average_y
_platon_squeeze_void_average_z
_platon_squeeze_void_volume
_platon_squeeze_void_count_electrons
_platon_squeeze_void_content
1 0.000 -0.003 -0.003 1306 431 ' '
2 0.500 -0.006 -0.002 1306 431 ' '
